data_2224366
loop_
_publ_author_name
'Nirmala, P. G.'
'Gowda, B. Thimme'
'Foro, Sabine'
'Fuess, Hartmut'

_publ_section_title
;
 4-Methyl-<i>N</i>-(3-methylphenyl)benzenesulfonamide
;
_journal_coeditor_code LX2127
_journal_issue 12
_journal_name_full 'Acta Crystallographica Section E'
_journal_page_first o3208
_journal_paper_doi 10.1107/S1600536809049332
_journal_volume 65
_journal_year 2009
_chemical_formula_iupac 'C14 H15 N O2 S'
_chemical_formula_moiety 'C14 H15 N O2 S'
_chemical_formula_sum 'C14 H15 N O2 S'
_chemical_formula_weight 261.33
_chemical_name_systematic
;
4-Methyl-<i>N</i>-(3-methylphenyl)benzenesulfonamide
;
_space_group_IT_number 15
_symmetry_cell_setting monoclinic
_symmetry_space_group_name_Hall '-C 2yc'
_symmetry_space_group_name_H-M 'C 1 2/c 1'
_atom_sites_solution_hydrogens geom
_atom_sites_solution_primary direct
_atom_sites_solution_secondary difmap
_audit_creation_method SHELXL-97
_cell_angle_alpha 90.00
_cell_angle_beta 98.10(2)
_cell_angle_gamma 90.00
_cell_formula_units_Z 8
_cell_length_a 14.076(3)
_cell_length_b 14.519(3)
_cell_length_c 13.482(2)
_cell_measurement_reflns_used 25
_cell_measurement_temperature 299(2)
_cell_measurement_theta_max 23.49
_cell_measurement_theta_min 5.23
_cell_volume 2727.8(9)
_computing_cell_refinement 'CAD-4-PC (Enraf--Nonius, 1996)'
_computing_data_collection 'CAD-4-PC (Enraf--Nonius, 1996)'
_computing_data_reduction 'REDU4 (Stoe & Cie, 1987)'
_computing_molecular_graphics 'PLATON (Spek, 2009)'
_computing_publication_material 'SHELXL97 (Sheldrick, 2008)'
_computing_structure_refinement 'SHELXL97 (Sheldrick, 2008)'
_computing_structure_solution 'SHELXS97 (Sheldrick, 2008)'
_diffrn_ambient_temperature 299(2)
_diffrn_measured_fraction_theta_full 1.000
_diffrn_measured_fraction_theta_max 1.000
_diffrn_measurement_device_type 'Enraf--Nonius CAD-4'
_diffrn_measurement_method \w/2\q
_diffrn_radiation_monochromator graphite
_diffrn_radiation_source 'fine-focus sealed tube'
_diffrn_radiation_type CuK\a
_diffrn_radiation_wavelength 1.54180
_diffrn_reflns_av_R_equivalents 0.1478
_diffrn_reflns_av_sigmaI/netI 0.1192
_diffrn_reflns_limit_h_max 12
_diffrn_reflns_limit_h_min -16
_diffrn_reflns_limit_k_max 17
_diffrn_reflns_limit_k_min -12
_diffrn_reflns_limit_l_max 16
_diffrn_reflns_limit_l_min -16
_diffrn_reflns_number 5405
_diffrn_reflns_theta_full 67.04
_diffrn_reflns_theta_max 67.04
_diffrn_reflns_theta_min 4.40
_diffrn_standards_decay_% 1.5
_diffrn_standards_interval_time 120
_diffrn_standards_number 3
_exptl_absorpt_coefficient_mu 2.059
_exptl_absorpt_correction_T_max 0.5327
_exptl_absorpt_correction_T_min 0.4259
_exptl_absorpt_correction_type psi-scan
_exptl_absorpt_process_details '(North <i>et al.</i>,  1968)'
_exptl_crystal_colour colourless
_exptl_crystal_density_diffrn 1.273
_exptl_crystal_density_method 'not measured'
_exptl_crystal_description prism
_exptl_crystal_F_000 1104
_exptl_crystal_size_max 0.50
_exptl_crystal_size_mid 0.45
_exptl_crystal_size_min 0.35
_refine_diff_density_max 0.415
_refine_diff_density_min -0.423
_refine_ls_extinction_coef 0.0092(7)
_refine_ls_extinction_expression Fc^*^=kFc[1+0.001xFc^2^\l^3^/sin(2\q)]^-1/4^
_refine_ls_extinction_method 'SHELXL97 (Sheldrick, 2008)'
_refine_ls_goodness_of_fit_ref 1.049
_refine_ls_hydrogen_treatment mixed
_refine_ls_matrix_type full
_refine_ls_number_parameters 169
_refine_ls_number_reflns 2436
_refine_ls_number_restraints 13
_refine_ls_restrained_S_all 1.061
_refine_ls_R_factor_all 0.0637
_refine_ls_R_factor_gt 0.0612
_refine_ls_shift/su_max 0.000
_refine_ls_shift/su_mean 0.000
_refine_ls_structure_factor_coef Fsqd
_refine_ls_weighting_details 'calc w=1/[\s^2^(Fo^2^)+(0.0638P)^2^+2.2735P] where P=(Fo^2^+2Fc^2^)/3'
_refine_ls_weighting_scheme calc
_refine_ls_wR_factor_gt 0.1600
_refine_ls_wR_factor_ref 0.1630
_reflns_number_gt 2285
_reflns_number_total 2436
_reflns_threshold_expression I>2sigma(I)
_cod_data_source_file lx2127.cif
_cod_data_source_block I
_cod_original_sg_symbol_H-M 'C 2/c'
_cod_database_code 2224366
_cod_database_fobs_code 2224366

loop_
_symmetry_equiv_pos_as_xyz
'x, y, z'
'-x, y, -z+1/2'
'x+1/2, y+1/2, z'
'-x+1/2, y+1/2, -z+1/2'
'-x, -y, -z'
'x, -y, z-1/2'
'-x+1/2, -y+1/2, -z'
'x+1/2, -y+1/2, z-1/2'

loop_
_atom_site_type_symbol
_atom_site_label
_atom_site_fract_x
_atom_site_fract_y
_atom_site_fract_z
_atom_site_U_iso_or_equiv
_atom_site_adp_type
_atom_site_calc_flag
_atom_site_refinement_flags
_atom_site_occupancy
_atom_site_disorder_assembly
_atom_site_disorder_group
C C1 0.03543(17) 0.26890(18) 0.04684(16) 0.0478(6) Uani d . 1 . .
C C2 -0.0487(2) 0.2802(3) 0.0874(3) 0.0769(9) Uani d . 1 . .
H H2 -0.0754 0.3384 0.0915 0.092 Uiso calc R 1 . .
C C3 -0.0921(2) 0.2041(4) 0.1217(3) 0.0927(13) Uani d U 1 . .
H H3 -0.1487 0.2117 0.1490 0.111 Uiso calc R 1 . .
C C4 -0.0551(3) 0.1180(3) 0.1169(2) 0.0767(10) Uani d U 1 . .
C C5 0.0301(2) 0.1079(3) 0.0788(2) 0.0706(8) Uani d . 1 . .
H H5 0.0576 0.0499 0.0768 0.085 Uiso calc R 1 . .
C C6 0.0746(2) 0.1826(2) 0.0439(2) 0.0576(7) Uani d . 1 . .
H H6 0.1319 0.1748 0.0180 0.069 Uiso calc R 1 . .
C C7 0.17516(16) 0.41609(16) 0.18078(17) 0.0450(5) Uani d . 1 . .
C C8 0.24019(18) 0.34436(19) 0.19055(18) 0.0509(6) Uani d . 1 . .
H H8 0.2450 0.3058 0.1364 0.061 Uiso calc R 1 . .
C C9 0.2985(2) 0.3297(2) 0.2811(2) 0.0584(7) Uani d . 1 . .
C C10 0.2903(2) 0.3882(3) 0.3600(2) 0.0690(8) Uani d . 1 . .
H H10 0.3293 0.3793 0.4208 0.083 Uiso calc R 1 . .
C C11 0.2259(2) 0.4588(2) 0.3501(2) 0.0695(8) Uani d . 1 . .
H H11 0.2217 0.4975 0.4043 0.083 Uiso calc R 1 . .
C C12 0.1671(2) 0.47364(19) 0.2610(2) 0.0561(6) Uani d . 1 . .
H H12 0.1227 0.5215 0.2548 0.067 Uiso calc R 1 . .
C C13 -0.1073(4) 0.0352(4) 0.1498(3) 0.1229(19) Uani d . 1 . .
H H13A -0.1598 0.0199 0.0990 0.148 Uiso calc R 1 . .
H H13B -0.1314 0.0491 0.2112 0.148 Uiso calc R 1 . .
H H13C -0.0639 -0.0160 0.1601 0.148 Uiso calc R 1 . .
C C14 0.3672(3) 0.2506(3) 0.2921(3) 0.0958(13) Uani d . 1 . .
H H14A 0.3922 0.2412 0.2302 0.115 Uiso calc R 1 . .
H H14B 0.3346 0.1959 0.3088 0.115 Uiso calc R 1 . .
H H14C 0.4191 0.2638 0.3444 0.115 Uiso calc R 1 . .
N N1 0.11662(17) 0.43561(15) 0.08911(16) 0.0578(6) Uani d D 1 . .
H H1N 0.0746(19) 0.475(2) 0.096(3) 0.069 Uiso d D 1 . .
O O1 0.17370(14) 0.33270(13) -0.03761(13) 0.0573(5) Uani d . 1 . .
O O2 0.01925(16) 0.41182(14) -0.07129(14) 0.0680(6) Uani d . 1 . .
S S1 0.08931(4) 0.36406(4) -0.00253(4) 0.0483(3) Uani d . 1 . .

loop_
_atom_site_aniso_label
_atom_site_aniso_U_11
_atom_site_aniso_U_22
_atom_site_aniso_U_33
_atom_site_aniso_U_12
_atom_site_aniso_U_13
_atom_site_aniso_U_23
C1 0.0524(12) 0.0520(14) 0.0383(11) 0.0040(11) 0.0037(9) -0.0048(10)
C2 0.0713(18) 0.087(2) 0.0776(19) 0.0045(18) 0.0286(15) -0.0209(18)
C3 0.0718(19) 0.137(4) 0.076(2) -0.022(2) 0.0362(16) -0.023(2)
C4 0.088(2) 0.095(2) 0.0472(14) -0.033(2) 0.0092(14) -0.0032(15)
C5 0.0826(19) 0.0594(17) 0.0694(18) -0.0097(17) 0.0089(15) 0.0091(15)
C6 0.0628(14) 0.0497(14) 0.0613(15) 0.0025(13) 0.0125(11) 0.0044(12)
C7 0.0516(12) 0.0368(11) 0.0452(12) -0.0016(10) 0.0020(9) 0.0014(9)
C8 0.0592(14) 0.0476(13) 0.0442(12) 0.0045(12) 0.0014(10) -0.0033(10)
C9 0.0624(14) 0.0568(16) 0.0521(14) 0.0069(13) -0.0054(11) 0.0012(12)
C10 0.0826(19) 0.0710(19) 0.0478(14) 0.0012(17) -0.0098(13) -0.0047(14)
C11 0.0908(19) 0.0649(18) 0.0508(14) 0.0009(17) 0.0033(13) -0.0156(13)
C12 0.0669(14) 0.0449(14) 0.0563(14) 0.0021(12) 0.0078(11) -0.0050(11)
C13 0.141(4) 0.152(5) 0.078(2) -0.078(4) 0.023(2) 0.011(3)
C14 0.102(3) 0.100(3) 0.076(2) 0.042(2) -0.0205(19) -0.007(2)
N1 0.0746(14) 0.0409(11) 0.0528(12) 0.0174(11) -0.0088(10) -0.0052(9)
O1 0.0713(11) 0.0513(10) 0.0504(9) 0.0047(9) 0.0127(8) 0.0068(8)
O2 0.0909(14) 0.0553(11) 0.0502(10) 0.0221(11) -0.0162(9) 0.0009(8)
S1 0.0622(5) 0.0406(4) 0.0400(4) 0.0101(2) 0.0004(3) 0.0017(2)

loop_
_atom_type_symbol
_atom_type_description
_atom_type_scat_dispersion_real
_atom_type_scat_dispersion_imag
_atom_type_scat_source
C C 0.0181 0.0091 'International Tables Vol C Tables 4.2.6.8 and 6.1.1.4'
H H 0.0000 0.0000 'International Tables Vol C Tables 4.2.6.8 and 6.1.1.4'
N N 0.0311 0.0180 'International Tables Vol C Tables 4.2.6.8 and 6.1.1.4'
O O 0.0492 0.0322 'International Tables Vol C Tables 4.2.6.8 and 6.1.1.4'
S S 0.3331 0.5567 'International Tables Vol C Tables 4.2.6.8 and 6.1.1.4'

loop_
_geom_angle_atom_site_label_1
_geom_angle_atom_site_label_2
_geom_angle_atom_site_label_3
_geom_angle_site_symmetry_1
_geom_angle_site_symmetry_3
_geom_angle
_geom_angle_publ_flag
C6 C1 C2 . . 119.4(3) ?
C6 C1 S1 . . 120.79(19) ?
C2 C1 S1 . . 119.8(2) ?
C3 C2 C1 . . 119.0(3) ?
C3 C2 H2 . . 120.5 ?
C1 C2 H2 . . 120.5 ?
C4 C3 C2 . . 122.1(3) ?
C4 C3 H3 . . 118.9 ?
C2 C3 H3 . . 118.9 ?
C3 C4 C5 . . 118.4(4) ?
C3 C4 C13 . . 120.9(4) ?
C5 C4 C13 . . 120.7(4) ?
C6 C5 C4 . . 120.6(4) ?
C6 C5 H5 . . 119.7 ?
C4 C5 H5 . . 119.7 ?
C5 C6 C1 . . 120.5(3) ?
C5 C6 H6 . . 119.7 ?
C1 C6 H6 . . 119.7 ?
C8 C7 C12 . . 120.5(2) ?
C8 C7 N1 . . 122.1(2) ?
C12 C7 N1 . . 117.4(2) ?
C7 C8 C9 . . 120.1(2) ?
C7 C8 H8 . . 119.9 ?
C9 C8 H8 . . 119.9 ?
C10 C9 C8 . . 118.7(3) ?
C10 C9 C14 . . 121.4(3) ?
C8 C9 C14 . . 119.9(3) ?
C11 C10 C9 . . 121.1(3) ?
C11 C10 H10 . . 119.5 ?
C9 C10 H10 . . 119.5 ?
C10 C11 C12 . . 120.8(3) ?
C10 C11 H11 . . 119.6 ?
C12 C11 H11 . . 119.6 ?
C11 C12 C7 . . 118.8(3) ?
C11 C12 H12 . . 120.6 ?
C7 C12 H12 . . 120.6 ?
C4 C13 H13A . . 109.5 ?
C4 C13 H13B . . 109.5 ?
H13A C13 H13B . . 109.5 ?
C4 C13 H13C . . 109.5 ?
H13A C13 H13C . . 109.5 ?
H13B C13 H13C . . 109.5 ?
C9 C14 H14A . . 109.5 ?
C9 C14 H14B . . 109.5 ?
H14A C14 H14B . . 109.5 ?
C9 C14 H14C . . 109.5 ?
H14A C14 H14C . . 109.5 ?
H14B C14 H14C . . 109.5 ?
C7 N1 S1 . . 125.80(17) ?
C7 N1 H1N . . 112(2) ?
S1 N1 H1N . . 115(2) ?
O1 S1 O2 . . 118.24(12) ?
O1 S1 N1 . . 109.97(12) ?
O2 S1 N1 . . 104.53(12) ?
O1 S1 C1 . . 107.58(11) ?
O2 S1 C1 . . 109.39(13) ?
N1 S1 C1 . . 106.57(12) ?

loop_
_geom_bond_atom_site_label_1
_geom_bond_atom_site_label_2
_geom_bond_site_symmetry_2
_geom_bond_distance
_geom_bond_publ_flag
C1 C6 . 1.372(4) ?
C1 C2 . 1.382(4) ?
C1 S1 . 1.752(3) ?
C2 C3 . 1.375(6) ?
C2 H2 . 0.9300 ?
C3 C4 . 1.358(7) ?
C3 H3 . 0.9300 ?
C4 C5 . 1.378(5) ?
C4 C13 . 1.508(5) ?
C5 C6 . 1.369(4) ?
C5 H5 . 0.9300 ?
C6 H6 . 0.9300 ?
C7 C8 . 1.380(4) ?
C7 C12 . 1.384(4) ?
C7 N1 . 1.414(3) ?
C8 C9 . 1.388(3) ?
C8 H8 . 0.9300 ?
C9 C10 . 1.378(4) ?
C9 C14 . 1.496(5) ?
C10 C11 . 1.362(5) ?
C10 H10 . 0.9300 ?
C11 C12 . 1.377(4) ?
C11 H11 . 0.9300 ?
C12 H12 . 0.9300 ?
C13 H13A . 0.9600 ?
C13 H13B . 0.9600 ?
C13 H13C . 0.9600 ?
C14 H14A . 0.9600 ?
C14 H14B . 0.9600 ?
C14 H14C . 0.9600 ?
N1 S1 . 1.619(2) ?
N1 H1N . 0.839(18) ?
O1 S1 . 1.414(2) ?
O2 S1 . 1.4335(18) ?

loop_
_geom_hbond_atom_site_label_D
_geom_hbond_atom_site_label_H
_geom_hbond_atom_site_label_A
_geom_hbond_site_symmetry_A
_geom_hbond_distance_DH
_geom_hbond_distance_HA
_geom_hbond_distance_DA
_geom_hbond_angle_DHA
N1 H1N O2 5_565 0.839(18) 2.10(2) 2.914(3) 163(3)

loop_
_geom_torsion_atom_site_label_1
_geom_torsion_atom_site_label_2
_geom_torsion_atom_site_label_3
_geom_torsion_atom_site_label_4
_geom_torsion_site_symmetry_1
_geom_torsion_site_symmetry_2
_geom_torsion_site_symmetry_3
_geom_torsion_site_symmetry_4
_geom_torsion
_geom_torsion_publ_flag
C6 C1 C2 C3 . . . . -1.5(4) ?
S1 C1 C2 C3 . . . . 177.1(2) ?
C1 C2 C3 C4 . . . . 0.0(5) ?
C2 C3 C4 C5 . . . . 1.8(5) ?
C2 C3 C4 C13 . . . . -176.6(4) ?
C3 C4 C5 C6 . . . . -1.9(5) ?
C13 C4 C5 C6 . . . . 176.4(3) ?
C4 C5 C6 C1 . . . . 0.4(5) ?
C2 C1 C6 C5 . . . . 1.4(4) ?
S1 C1 C6 C5 . . . . -177.3(2) ?
C12 C7 C8 C9 . . . . -0.3(4) ?
N1 C7 C8 C9 . . . . 177.8(3) ?
C7 C8 C9 C10 . . . . -0.4(4) ?
C7 C8 C9 C14 . . . . 178.6(3) ?
C8 C9 C10 C11 . . . . 0.5(5) ?
C14 C9 C10 C11 . . . . -178.4(4) ?
C9 C10 C11 C12 . . . . 0.1(5) ?
C10 C11 C12 C7 . . . . -0.8(5) ?
C8 C7 C12 C11 . . . . 0.9(4) ?
N1 C7 C12 C11 . . . . -177.3(3) ?
C8 C7 N1 S1 . . . . 21.5(4) ?
C12 C7 N1 S1 . . . . -160.3(2) ?
C7 N1 S1 O1 . . . . -59.6(3) ?
C7 N1 S1 O2 . . . . 172.5(2) ?
C7 N1 S1 C1 . . . . 56.7(3) ?
C6 C1 S1 O1 . . . . -1.9(2) ?
C2 C1 S1 O1 . . . . 179.5(2) ?
C6 C1 S1 O2 . . . . 127.7(2) ?
C2 C1 S1 O2 . . . . -50.9(3) ?
C6 C1 S1 N1 . . . . -119.8(2) ?
C2 C1 S1 N1 . . . . 61.6(2) ?

loop_
_cod_related_entry_id
_cod_related_entry_database
_cod_related_entry_code
1 ChemSpider 174558
